data_1559151
loop_
_publ_author_name
'Turo-Cort\'es, Rub\'en'
'Bartual-Murgui, Carlos'
'Castells-Gil, Javier'
'Mu\~noz, Carmen'
'Mart\'i-Gastaldo, Carlos'
'Real Cabezos, Jos\'e Antonio A'

_publ_section_title
;
 Reversible guest-induced gate-opening with multiplex spin crossover
 responses in two-dimensional Hofmann Clathrates
;
_journal_name_full 'Chemical Science'
_journal_paper_doi 10.1039/D0SC04246C
_journal_year 2020
_chemical_formula_moiety '0.5(C24 H20 Fe2 N20 Pd2)'
_chemical_formula_sum 'C12 H10 Fe N10 Pd'
_chemical_formula_weight 456.55
_space_group_crystal_system orthorhombic
_space_group_IT_number 62
_space_group_name_Hall '-P 2ac 2n'
_space_group_name_H-M_alt 'P n m a'
_atom_sites_solution_hydrogens mixed
_atom_sites_solution_primary dual
_audit_creation_date 2019-11-20
_audit_creation_method
;
Olex2 1.2
(compiled 2018.05.29 svn.r3508 for OlexSys, GUI svn.r5506)
;
_audit_update_record
;
2020-07-22 deposited with the CCDC.	2020-09-22 downloaded from the CCDC.
;
_cell_angle_alpha 90
_cell_angle_beta 90
_cell_angle_gamma 90
_cell_formula_units_Z 4
_cell_length_a 14.1549(7)
_cell_length_b 7.1808(4)
_cell_length_c 15.6363(8)
_cell_measurement_reflns_used 2760
_cell_measurement_temperature 119.90(14)
_cell_measurement_theta_max 26.6650
_cell_measurement_theta_min 3.4180
_cell_volume 1589.33(14)
_computing_cell_refinement 'CrysAlisPro 1.171.39.46 (Rigaku OD, 2018)'
_computing_data_collection 'CrysAlisPro 1.171.39.46 (Rigaku OD, 2018)'
_computing_data_reduction 'CrysAlisPro 1.171.39.46 (Rigaku OD, 2018)'
_computing_molecular_graphics 'Olex2 (Dolomanov et al., 2009)'
_computing_publication_material 'Olex2 (Dolomanov et al., 2009)'
_computing_structure_refinement 'ShelXL (Sheldrick, 2015)'
_computing_structure_solution 'ShelXT (Sheldrick, 2015)'
_diffrn_ambient_environment N~2~
_diffrn_ambient_temperature 119.90(14)
_diffrn_detector 'CCD plate'
_diffrn_detector_area_resol_mean 16.0267
_diffrn_detector_type Sapphire3
_diffrn_measured_fraction_theta_full 0.996
_diffrn_measured_fraction_theta_max 0.939
_diffrn_measurement_details
;
List of Runs (angles in degrees, time in seconds):

  # Type    Start    End  Width  t~exp~   \w     \q     \k     \f   Frames
#--------------------------------------------------------------------------
  1  \w    -49.00  47.00   1.00   20.00    --  -20.26  77.00 150.00   96
  2  \w     18.00  49.00   1.00   20.00    --  -20.26  77.00-180.00   31
  3  \w    -25.00   4.00   1.00   20.00    --  -20.26  77.00-180.00   29
  4  \w     -7.00  88.00   1.00   20.00    --   21.04  77.00  60.00   95
  5  \w     34.00  62.00   1.00   20.00    --   21.04  77.00   0.00   28
  6  \w      2.00  30.00   1.00   20.00    --   21.04  77.00 120.00   28
  7  \w     -9.00  91.00   1.00   20.00    --   21.04  77.00 -90.00  100
  8  \w     -8.00  67.00   1.00   20.00    --   21.04  77.00 -30.00   75
  9  \w     49.00  86.00   1.00   20.00    --   21.04  77.00 120.00   37
;
_diffrn_measurement_device 'four-circle diffractometer'
_diffrn_measurement_device_type 'SuperNova, Single source at offset/far, Sapphire3'
_diffrn_measurement_method '\w scans'
_diffrn_orient_matrix_type 'CrysAlisPro convention (1999,Acta A55,543-557)'
_diffrn_orient_matrix_UB_11 -0.0046492000
_diffrn_orient_matrix_UB_12 0.0742257000
_diffrn_orient_matrix_UB_13 -0.0296619000
_diffrn_orient_matrix_UB_21 -0.0498406000
_diffrn_orient_matrix_UB_22 -0.0097905000
_diffrn_orient_matrix_UB_23 0.0012071000
_diffrn_orient_matrix_UB_31 -0.0022200000
_diffrn_orient_matrix_UB_32 0.0645186000
_diffrn_orient_matrix_UB_33 0.0342703000
_diffrn_radiation_monochromator mirror
_diffrn_radiation_probe x-ray
_diffrn_radiation_type MoK\a
_diffrn_radiation_wavelength 0.71073
_diffrn_reflns_av_R_equivalents 0.0955
_diffrn_reflns_av_unetI/netI 0.0707
_diffrn_reflns_Laue_measured_fraction_full 0.996
_diffrn_reflns_Laue_measured_fraction_max 0.939
_diffrn_reflns_limit_h_max 19
_diffrn_reflns_limit_h_min -19
_diffrn_reflns_limit_k_max 5
_diffrn_reflns_limit_k_min -9
_diffrn_reflns_limit_l_max 21
_diffrn_reflns_limit_l_min -21
_diffrn_reflns_number 16225
_diffrn_reflns_point_group_measured_fraction_full 0.996
_diffrn_reflns_point_group_measured_fraction_max 0.939
_diffrn_reflns_theta_full 25.242
_diffrn_reflns_theta_max 30.076
_diffrn_reflns_theta_min 3.438
_diffrn_source 'micro-focus sealed X-ray tube'
_diffrn_source_type 'SuperNova (Mo) X-ray Source'
_exptl_absorpt_coefficient_mu 2.061
_exptl_absorpt_correction_T_max 1.00000
_exptl_absorpt_correction_T_min 0.34893
_exptl_absorpt_correction_type multi-scan
_exptl_absorpt_process_details
;
CrysAlisPro 1.171.39.46 (Rigaku Oxford Diffraction, 2018)
Empirical absorption correction using spherical harmonics,
 implemented in SCALE3 ABSPACK scaling algorithm.
;
_exptl_crystal_colour red
_exptl_crystal_colour_primary red
_exptl_crystal_density_diffrn 1.908
_exptl_crystal_description block
_exptl_crystal_F_000 896
_exptl_crystal_size_max 0.2
_exptl_crystal_size_mid 0.15
_exptl_crystal_size_min 0.05
_refine_diff_density_max 3.487
_refine_diff_density_min -2.501
_refine_diff_density_rms 0.254
_refine_ls_extinction_method none
_refine_ls_goodness_of_fit_ref 1.117
_refine_ls_hydrogen_treatment constr
_refine_ls_matrix_type full
_refine_ls_number_parameters 135
_refine_ls_number_reflns 2347
_refine_ls_number_restraints 0
_refine_ls_restrained_S_all 1.117
_refine_ls_R_factor_all 0.0959
_refine_ls_R_factor_gt 0.0644
_refine_ls_shift/su_max 0.000
_refine_ls_shift/su_mean 0.000
_refine_ls_structure_factor_coef Fsqd
_refine_ls_weighting_details 'w=1/[\s^2^(Fo^2^)+(0.0457P)^2^+18.8066P] where P=(Fo^2^+2Fc^2^)/3'
_refine_ls_weighting_scheme calc
_refine_ls_wR_factor_gt 0.1465
_refine_ls_wR_factor_ref 0.1613
_reflns_Friedel_coverage 0.000
_reflns_number_gt 1759
_reflns_number_total 2347
_reflns_threshold_expression 'I > 2\s(I)'
_cod_data_source_file d0sc04246c2.cif
_cod_data_source_block rt235_120k_des
_cod_database_code 1559151
_shelx_shelxl_version_number 2018/3
_chemical_oxdiff_formula 'C11 H10 N O'
_shelx_space_group_comment
;
The symmetry employed for this shelxl refinement is uniquely defined
by the following loop, which should always be used as a source of
symmetry information in preference to the above space-group names.
They are only intended as comments.
;
_shelx_estimated_absorpt_t_max 0.904
_shelx_estimated_absorpt_t_min 0.683
_reflns_odcompleteness_completeness 99.53
_reflns_odcompleteness_iscentric 1
_reflns_odcompleteness_theta 27.42
_olex2_refinement_description
;
1. Fixed Uiso
 At 1.2 times of:
  All C(H) groups, All N(H,H) groups
2. Others
 Fixed Sof: H8A(0.5) H8B(0.5) H6A(0.5) H6B(0.5)
3.a Rotating group:
 N8(H8A,H8B), N6(H6A,H6B)
3.b Aromatic/amide H refined with riding coordinates:
 C5(H5), C7(H7), C8(H8), C1(H1), C3(H3), C4(H4)
;
_olex2_submission_special_instructions 'No special instructions were received'
_oxdiff_exptl_absorpt_empirical_details
;
Empirical correction (ABSPACK) includes:
- Absorption correction using spherical harmonics
- Frame scaling
;
_oxdiff_exptl_absorpt_empirical_full_max 2.388
_oxdiff_exptl_absorpt_empirical_full_min 0.449

loop_
_space_group_symop_operation_xyz
'x, y, z'
'-x+1/2, -y, z+1/2'
'-x, y+1/2, -z'
'x+1/2, -y+1/2, -z+1/2'
'-x, -y, -z'
'x-1/2, y, -z-1/2'
'x, -y-1/2, z'
'-x-1/2, y-1/2, z-1/2'

loop_
_atom_site_label
_atom_site_type_symbol
_atom_site_fract_x
_atom_site_fract_y
_atom_site_fract_z
_atom_site_U_iso_or_equiv
_atom_site_adp_type
_atom_site_occupancy
_atom_site_site_symmetry_order
_atom_site_calc_flag
_atom_site_refinement_flags_posn
_atom_site_refinement_flags_adp
_atom_site_refinement_flags_occupancy
_atom_site_disorder_assembly
_atom_site_disorder_group
Pd1 Pd 0.53512(5) 0.250000 0.76409(4) 0.0138(2) Uani 1 2 d S T P . .
Fe1 Fe 0.78370(9) 0.750000 0.72449(8) 0.0137(3) Uani 1 2 d S T P . .
N2 N 0.7948(6) 0.750000 0.8520(5) 0.0186(16) Uani 1 2 d S T P . .
N1 N 0.7704(5) 0.750000 0.5966(5) 0.0158(16) Uani 1 2 d S T P . .
N3 N 0.6880(4) 0.5584(7) 0.7339(3) 0.0153(11) Uani 1 1 d . . . . .
N4 N 0.3797(4) -0.0584(8) 0.7812(3) 0.0159(11) Uani 1 1 d . . . . .
N7 N 0.8939(8) 0.750000 0.9755(6) 0.036(2) Uani 1 2 d S T P . .
N8 N 0.6469(10) 0.750000 1.0425(8) 0.052(3) Uani 1 2 d S T P . .
H8A H 0.602666 0.682876 1.019979 0.063 Uiso 0.5 1 d GR . . . .
H8B H 0.661226 0.704474 1.092088 0.063 Uiso 0.5 1 d GR . . . .
N5 N 0.8397(6) 0.750000 0.4585(6) 0.030(2) Uani 1 2 d S T P . .
N6 N 0.5832(7) 0.750000 0.4348(6) 0.034(2) Uani 1 2 d S T P . .
H6A H 0.582843 0.679179 0.389770 0.041 Uiso 0.5 1 d GR . . . .
H6B H 0.541133 0.708691 0.470560 0.041 Uiso 0.5 1 d GR . . . .
C5 C 0.7176(8) 0.750000 0.9033(7) 0.024(2) Uani 1 2 d S T P . .
H5 H 0.658046 0.750000 0.878217 0.029 Uiso 1 2 calc RS T P . .
C6 C 0.7242(9) 0.750000 0.9905(7) 0.031(3) Uani 1 2 d S T P . .
C7 C 0.8158(10) 0.750000 1.0231(7) 0.036(3) Uani 1 2 d S T P . .
H7 H 0.822970 0.750000 1.082258 0.043 Uiso 1 2 calc RS T P . .
C8 C 0.8803(8) 0.750000 0.8906(6) 0.025(2) Uani 1 2 d S T P . .
H8 H 0.933505 0.750000 0.855740 0.030 Uiso 1 2 calc RS T P . .
C1 C 0.6848(7) 0.750000 0.5604(6) 0.0185(19) Uani 1 2 d S T P . .
H1 H 0.631529 0.750000 0.595231 0.022 Uiso 1 2 calc RS T P . .
C2 C 0.6731(7) 0.750000 0.4725(6) 0.023(2) Uani 1 2 d S T P . .
C3 C 0.7547(8) 0.750000 0.4238(7) 0.026(2) Uani 1 2 d S T P . .
H3 H 0.749419 0.750000 0.364540 0.032 Uiso 1 2 calc RS T P . .
C4 C 0.8429(7) 0.750000 0.5441(6) 0.023(2) Uani 1 2 d S T P . .
H4 H 0.902649 0.750000 0.568875 0.028 Uiso 1 2 calc RS T P . .
C9 C 0.6317(4) 0.4449(9) 0.7436(4) 0.0156(13) Uani 1 1 d . . . . .
C10 C 0.4377(4) 0.0539(9) 0.7774(4) 0.0148(12) Uani 1 1 d . . . . .

loop_
_atom_site_aniso_label
_atom_site_aniso_U_11
_atom_site_aniso_U_22
_atom_site_aniso_U_33
_atom_site_aniso_U_23
_atom_site_aniso_U_13
_atom_site_aniso_U_12
Pd1 0.0119(3) 0.0106(3) 0.0190(3) 0.000 0.0011(3) 0.000
Fe1 0.0100(6) 0.0089(6) 0.0221(7) 0.000 -0.0007(5) 0.000
N2 0.022(4) 0.012(4) 0.022(4) 0.000 0.001(3) 0.000
N1 0.016(4) 0.012(4) 0.020(4) 0.000 0.001(3) 0.000
N3 0.013(2) 0.011(3) 0.021(3) 0.000(2) 0.000(2) 0.003(2)
N4 0.013(2) 0.015(3) 0.020(3) -0.002(2) 0.0012(19) 0.004(2)
N7 0.062(7) 0.027(5) 0.021(5) 0.000 -0.016(5) 0.000
N8 0.074(9) 0.045(7) 0.038(6) 0.000 0.024(6) 0.000
N5 0.025(5) 0.032(5) 0.031(5) 0.000 0.006(4) 0.000
N6 0.030(5) 0.053(7) 0.019(4) 0.000 0.003(4) 0.000
C5 0.028(5) 0.018(5) 0.027(5) 0.000 -0.003(4) 0.000
C6 0.053(7) 0.016(5) 0.023(5) 0.000 0.008(5) 0.000
C7 0.073(9) 0.025(6) 0.011(5) 0.000 -0.015(5) 0.000
C8 0.035(6) 0.019(5) 0.021(5) 0.000 -0.010(4) 0.000
C1 0.020(5) 0.012(4) 0.023(5) 0.000 0.001(4) 0.000
C2 0.026(5) 0.024(5) 0.020(5) 0.000 -0.003(4) 0.000
C3 0.035(6) 0.022(5) 0.022(5) 0.000 0.009(4) 0.000
C4 0.023(5) 0.022(5) 0.025(5) 0.000 0.003(4) 0.000
C9 0.014(3) 0.012(3) 0.021(3) -0.001(2) 0.002(2) 0.003(2)
C10 0.011(3) 0.009(3) 0.025(3) -0.001(2) 0.001(2) 0.003(2)

loop_
_atom_type_symbol
_atom_type_description
_atom_type_scat_dispersion_real
_atom_type_scat_dispersion_imag
_atom_type_scat_source
C C 0.0033 0.0016 'International Tables Vol C Tables 4.2.6.8 and 6.1.1.4'
H H 0.0000 0.0000 'International Tables Vol C Tables 4.2.6.8 and 6.1.1.4'
Fe Fe 0.3463 0.8444 'International Tables Vol C Tables 4.2.6.8 and 6.1.1.4'
N N 0.0061 0.0033 'International Tables Vol C Tables 4.2.6.8 and 6.1.1.4'
Pd Pd -0.9988 1.0072 'International Tables Vol C Tables 4.2.6.8 and 6.1.1.4'

loop_
_geom_angle_atom_site_label_1
_geom_angle_atom_site_label_2
_geom_angle_atom_site_label_3
_geom_angle
_geom_angle_site_symmetry_1
_geom_angle_site_symmetry_3
_geom_angle_publ_flag
C9 Pd1 C9 89.8(4) . 7_565 ?
C9 Pd1 C10 176.7(3) . . ?
C9 Pd1 C10 89.7(2) . 7_565 ?
C9 Pd1 C10 89.7(2) 7_565 . ?
C9 Pd1 C10 176.7(3) 7_565 7_565 ?
C10 Pd1 C10 90.6(3) 7_565 . ?
N2 Fe1 N1 179.1(3) . . ?
N3 Fe1 N2 88.8(2) . . ?
N3 Fe1 N2 88.8(2) 7_575 . ?
N3 Fe1 N1 90.6(2) 7_575 . ?
N3 Fe1 N1 90.6(2) . . ?
N3 Fe1 N3 90.6(3) . 7_575 ?
N3 Fe1 N4 178.2(2) . 6_667 ?
N3 Fe1 N4 178.2(2) 7_575 4_556 ?
N3 Fe1 N4 89.4(2) 7_575 6_667 ?
N3 Fe1 N4 89.4(2) . 4_556 ?
N4 Fe1 N2 89.4(2) 6_667 . ?
N4 Fe1 N2 89.4(2) 4_556 . ?
N4 Fe1 N1 91.2(2) 4_556 . ?
N4 Fe1 N1 91.2(2) 6_667 . ?
N4 Fe1 N4 90.6(3) 6_667 4_556 ?
C5 N2 Fe1 121.8(7) . . ?
C8 N2 Fe1 121.0(7) . . ?
C8 N2 C5 117.2(9) . . ?
C1 N1 Fe1 120.4(6) . . ?
C4 N1 Fe1 123.3(7) . . ?
C4 N1 C1 116.3(8) . . ?
C9 N3 Fe1 176.8(5) . . ?
C10 N4 Fe1 174.4(5) . 6_547 ?
C7 N7 C8 115.7(10) . . ?
C3 N5 C4 116.3(9) . . ?
N2 C5 C6 122.4(10) . . ?
N8 C6 C5 122.7(12) . . ?
N8 C6 C7 122.0(11) . . ?
C5 C6 C7 115.4(11) . . ?
N7 C7 C6 124.6(9) . . ?
N7 C8 N2 124.8(11) . . ?
N1 C1 C2 121.9(9) . . ?
C1 C2 N6 121.7(9) . . ?
C3 C2 N6 121.7(9) . . ?
C3 C2 C1 116.6(10) . . ?
N5 C3 C2 122.3(10) . . ?
N1 C4 N5 126.7(10) . . ?
N3 C9 Pd1 178.3(6) . . ?
N4 C10 Pd1 176.7(6) . . ?

loop_
_geom_bond_atom_site_label_1
_geom_bond_atom_site_label_2
_geom_bond_distance
_geom_bond_site_symmetry_2
_geom_bond_publ_flag
Pd1 C9 1.982(6) . ?
Pd1 C9 1.982(6) 7_565 ?
Pd1 C10 1.982(6) . ?
Pd1 C10 1.982(6) 7_565 ?
Fe1 N2 2.000(8) . ?
Fe1 N1 2.008(8) . ?
Fe1 N3 1.936(5) 7_575 ?
Fe1 N3 1.936(5) . ?
Fe1 N4 1.936(6) 6_667 ?
Fe1 N4 1.936(5) 4_556 ?
N2 C5 1.355(13) . ?
N2 C8 1.352(13) . ?
N1 C1 1.339(12) . ?
N1 C4 1.315(12) . ?
N3 C9 1.151(8) . ?
N4 C10 1.152(8) . ?
N7 C7 1.333(17) . ?
N7 C8 1.341(13) . ?
N8 C6 1.362(15) . ?
N5 C3 1.320(14) . ?
N5 C4 1.338(13) . ?
N6 C2 1.402(14) . ?
C5 C6 1.368(15) . ?
C6 C7 1.393(18) . ?
C1 C2 1.384(13) . ?
C2 C3 1.382(14) . ?
